data_4516567
loop_
_publ_author_name
'Haldar, Ritesh'
'Prasad, Komal'
'Samanta, Pralok Kumar'
'Pati, Swapan'
'Maji, Tapas Kumar'

_publ_section_title
;
 Luminescent Metal--Organic Complexes of Pyrene or Anthracene
 Chromophores: Energy Transfer Assisted Amplified Exciplex Emission and
 Al3+ Sensing
;
_journal_issue 1
_journal_name_full 'Crystal Growth &amp; Design'
_journal_page_first 82
_journal_paper_doi 10.1021/acs.cgd.5b01448
_journal_volume 16
_journal_year 2015
_chemical_formula_sum 'C84 H52 Cd2 N4 O9'
_chemical_formula_weight 1486.10
_space_group_IT_number 15
_space_group_name_Hall '-C 2yc'
_space_group_name_H-M_alt 'C 1 2/c 1'
_symmetry_cell_setting monoclinic
_symmetry_space_group_name_H-M 'C 1 2/c 1'
_atom_sites_solution_hydrogens geom
_atom_sites_solution_primary direct
_atom_sites_solution_secondary difmap
_audit_creation_method SHELXL-97
_cell_angle_alpha 90.00
_cell_angle_beta 113.9070(10)
_cell_angle_gamma 90.00
_cell_formula_units_Z 4
_cell_length_a 22.8800(5)
_cell_length_b 17.8769(4)
_cell_length_c 17.9672(4)
_cell_measurement_temperature 293(2)
_cell_volume 6718.5(3)
_computing_cell_refinement 'Bruker SMART'
_computing_data_collection 'Bruker SMART'
_computing_data_reduction 'Bruker SAINT'
_computing_molecular_graphics 'Bruker SHELXTL'
_computing_publication_material 'Bruker SHELXTL'
_computing_structure_refinement 'SHELXL-97 (Sheldrick, 2008)'
_computing_structure_solution 'SHELXS-97 (Sheldrick, 1990)'
_diffrn_ambient_temperature 293(2)
_diffrn_measured_fraction_theta_full 0.998
_diffrn_measured_fraction_theta_max 0.998
_diffrn_radiation_monochromator graphite
_diffrn_radiation_source 'fine-focus sealed tube'
_diffrn_radiation_type MoK\a
_diffrn_radiation_wavelength 0.71073
_diffrn_reflns_av_R_equivalents 0.0546
_diffrn_reflns_av_sigmaI/netI 0.0433
_diffrn_reflns_limit_h_max 27
_diffrn_reflns_limit_h_min -31
_diffrn_reflns_limit_k_max 24
_diffrn_reflns_limit_k_min -24
_diffrn_reflns_limit_l_max 23
_diffrn_reflns_limit_l_min -24
_diffrn_reflns_number 56477
_diffrn_reflns_theta_full 29.65
_diffrn_reflns_theta_max 29.65
_diffrn_reflns_theta_min 1.50
_exptl_absorpt_coefficient_mu 0.698
_exptl_absorpt_correction_T_max 0.9659
_exptl_absorpt_correction_T_min 0.9462
_exptl_absorpt_correction_type empirical
_exptl_absorpt_process_details SADABS
_exptl_crystal_colour yellow
_exptl_crystal_density_diffrn 1.469
_exptl_crystal_density_method 'not measured'
_exptl_crystal_description rectangular
_exptl_crystal_F_000 3008
_exptl_crystal_size_max 0.08
_exptl_crystal_size_mid 0.05
_exptl_crystal_size_min 0.05
_refine_diff_density_max 0.779
_refine_diff_density_min -0.625
_refine_diff_density_rms 0.059
_refine_ls_extinction_method none
_refine_ls_goodness_of_fit_ref 1.006
_refine_ls_hydrogen_treatment noref
_refine_ls_matrix_type full
_refine_ls_number_parameters 447
_refine_ls_number_reflns 9479
_refine_ls_number_restraints 0
_refine_ls_restrained_S_all 1.006
_refine_ls_R_factor_all 0.0825
_refine_ls_R_factor_gt 0.0419
_refine_ls_shift/su_max 0.005
_refine_ls_shift/su_mean 0.000
_refine_ls_structure_factor_coef Fsqd
_refine_ls_weighting_details 'calc w=1/[\s^2^(Fo^2^)+(0.0404P)^2^+7.4917P] where P=(Fo^2^+2Fc^2^)/3'
_refine_ls_weighting_scheme calc
_refine_ls_wR_factor_gt 0.0930
_refine_ls_wR_factor_ref 0.1101
_reflns_number_gt 5891
_reflns_number_total 9479
_reflns_threshold_expression >2\s(I)
_cod_data_source_file cg5b01448_si_002.cif
_cod_data_source_block compound2
_cod_depositor_comments
;
The following automatic conversions were performed:

data item '_exptl_absorpt_correction_type' value 'EMPIRICAL' was
changed to 'empirical' in accordance with the
/home/saulius/struct/COD-crude-data/automatic-downloads/DataCite-retrospective/ACS/depositions/lib/dictionaries/cif_core.dic
dictionary named 'cif_core.dic' version 2.4.2 last updated on
2011-04-26.

data item '_symmetry_cell_setting' value 'Monoclinic' was changed to
'monoclinic' in accordance with the
/home/saulius/struct/COD-crude-data/automatic-downloads/DataCite-retrospective/ACS/depositions/lib/dictionaries/cif_core.dic
dictionary named 'cif_core.dic' version 2.4.2 last updated on
2011-04-26.

Automatic conversion script
Id: cif_fix_values 6909 2019-04-08 15:41:33Z antanas 
;
_cod_original_sg_symbol_H-M C2/c
_cod_database_code 4516567

loop_
_symmetry_equiv_pos_as_xyz
'x, y, z'
'-x, y, -z+1/2'
'x+1/2, y+1/2, z'
'-x+1/2, y+1/2, -z+1/2'
'-x, -y, -z'
'x, -y, z-1/2'
'-x+1/2, -y+1/2, -z'
'x+1/2, -y+1/2, z-1/2'

loop_
_atom_site_label
_atom_site_type_symbol
_atom_site_fract_x
_atom_site_fract_y
_atom_site_fract_z
_atom_site_U_iso_or_equiv
_atom_site_adp_type
_atom_site_occupancy
_atom_site_symmetry_multiplicity
_atom_site_calc_flag
_atom_site_refinement_flags
C1 C 1.07417(19) 0.4162(2) 0.9677(2) 0.0826(11) Uani 1 1 d .
H1 H 1.0486 0.4482 0.9265 0.099 Uiso 1 1 calc R
C2 C 1.0860(2) 0.4346(3) 1.0484(3) 0.0997(14) Uani 1 1 d .
H2 H 1.0691 0.4780 1.0603 0.120 Uiso 1 1 calc R
C3 C 1.1221(2) 0.3883(3) 1.1083(3) 0.0952(14) Uani 1 1 d .
H3 H 1.1298 0.3994 1.1621 0.114 Uiso 1 1 calc R
C4 C 1.14821(17) 0.3233(2) 1.0902(2) 0.0748(10) Uani 1 1 d .
C5 C 1.1884(2) 0.2724(3) 1.1506(2) 0.0944(14) Uani 1 1 d .
H5 H 1.1976 0.2814 1.2051 0.113 Uiso 1 1 calc R
C6 C 1.2129(2) 0.2128(3) 1.1303(2) 0.0896(12) Uani 1 1 d .
H6 H 1.2395 0.1813 1.1712 0.108 Uiso 1 1 calc R
C7 C 1.13410(14) 0.30954(19) 1.00744(16) 0.0559(8) Uani 1 1 d .
C8 C 1.15969(13) 0.24420(17) 0.98575(16) 0.0499(7) Uani 1 1 d .
C9 C 1.19948(16) 0.1956(2) 1.04716(19) 0.0654(9) Uani 1 1 d .
C10 C 1.22385(18) 0.1329(2) 1.0231(2) 0.0809(11) Uani 1 1 d .
H10 H 1.2498 0.0993 1.0619 0.097 Uiso 1 1 calc R
C11 C 1.20967(18) 0.1211(2) 0.9433(3) 0.0813(11) Uani 1 1 d .
H11 H 1.2262 0.0799 0.9269 0.098 Uiso 1 1 calc R
C12 C 1.16999(16) 0.17140(19) 0.8861(2) 0.0657(9) Uani 1 1 d .
H12 H 1.1602 0.1624 0.8314 0.079 Uiso 1 1 calc R
C13 C 1.20526(14) 0.49394(18) 0.77725(18) 0.0581(8) Uani 1 1 d .
C14 C 1.14314(15) 0.4555(2) 0.76680(19) 0.0625(8) Uani 1 1 d .
C15 C 1.24156(16) 0.4665(2) 0.73756(19) 0.0632(8) Uani 1 1 d .
C16 C 1.22627(16) 0.55521(19) 0.8297(2) 0.0647(8) Uani 1 1 d .
C17 C 1.28561(17) 0.5909(2) 0.8417(2) 0.0682(9) Uani 1 1 d .
C18 C 1.2158(3) 0.6412(3) 0.9274(4) 0.135(2) Uani 1 1 d .
H18 H 1.1928 0.6586 0.9563 0.162 Uiso 1 1 calc R
C20 C 1.2739(3) 0.6744(3) 0.9394(4) 0.128(2) Uani 1 1 d .
H20 H 1.2897 0.7131 0.9769 0.154 Uiso 1 1 calc R
C21 C 1.3071(2) 0.6516(3) 0.8978(3) 0.0970(14) Uani 1 1 d .
H21 H 1.3451 0.6757 0.9054 0.116 Uiso 1 1 calc R
C22 C 1.32003(16) 0.5640(2) 0.7995(2) 0.0710(10) Uani 1 1 d .
H22 H 1.3577 0.5882 0.8054 0.085 Uiso 1 1 calc R
C23 C 1.30059(16) 0.5028(2) 0.7491(2) 0.0703(9) Uani 1 1 d .
C24 C 1.2246(2) 0.4021(3) 0.6874(2) 0.0921(13) Uani 1 1 d .
H24 H 1.1865 0.3776 0.6786 0.111 Uiso 1 1 calc R
C25 C 1.2622(3) 0.3756(3) 0.6522(3) 0.129(2) Uani 1 1 d .
H25 H 1.2499 0.3331 0.6196 0.154 Uiso 1 1 calc R
C26 C 1.3385(2) 0.4725(3) 0.7107(3) 0.1019(14) Uani 1 1 d .
H26 H 1.3769 0.4956 0.7180 0.122 Uiso 1 1 calc R
C27 C 1.3203(3) 0.4119(4) 0.6644(4) 0.136(2) Uani 1 1 d .
H27 H 1.3459 0.3931 0.6398 0.163 Uiso 1 1 calc R
C29 C 1.1924(2) 0.5842(3) 0.8744(3) 0.0990(14) Uani 1 1 d .
H29 H 1.1531 0.5634 0.8669 0.119 Uiso 1 1 calc R
C30 C 1.0417(3) 0.0333(3) 0.8821(5) 0.128(2) Uani 1 1 d .
H30 H 1.0410 0.0052 0.8382 0.154 Uiso 1 1 calc R
C31 C 1.0750(3) 0.0058(4) 0.9633(6) 0.161(4) Uani 1 1 d .
H31 H 1.0963 -0.0399 0.9726 0.193 Uiso 1 1 calc R
C32 C 1.0750(3) 0.0466(4) 1.0251(5) 0.155(3) Uani 1 1 d .
H32 H 1.0975 0.0283 1.0776 0.185 Uiso 1 1 calc R
C33 C 1.04276(19) 0.1167(3) 1.0164(3) 0.1017(16) Uani 1 1 d .
C34 C 1.00985(16) 0.1449(2) 0.9338(2) 0.0758(10) Uani 1 1 d .
C35 C 1.01101(19) 0.1007(2) 0.8689(3) 0.0924(13) Uani 1 1 d .
H35 H 0.9903 0.1181 0.8158 0.111 Uiso 1 1 calc R
C36 C 1.0403(3) 0.1592(4) 1.0801(3) 0.122(2) Uani 1 1 d .
H36 H 1.0626 0.1423 1.1331 0.147 Uiso 1 1 calc R
C37 C 1.0073(2) 0.2238(3) 1.0686(2) 0.1005(15) Uani 1 1 d .
C38 C 1.0045(4) 0.2655(5) 1.1355(3) 0.144(3) Uani 1 1 d .
H38 H 1.0262 0.2479 1.1883 0.173 Uiso 1 1 calc R
C39 C 0.9717(5) 0.3280(5) 1.1229(4) 0.165(3) Uani 1 1 d .
H39 H 0.9702 0.3533 1.1674 0.198 Uiso 1 1 calc R
C40 C 0.9386(3) 0.3583(3) 1.0436(3) 0.1215(18) Uani 1 1 d .
H40 H 0.9150 0.4022 1.0361 0.146 Uiso 1 1 calc R
C41 C 0.9419(2) 0.3219(3) 0.9787(2) 0.0872(12) Uani 1 1 d .
H41 H 0.9215 0.3424 0.9270 0.105 Uiso 1 1 calc R
C42 C 0.97541(17) 0.2538(2) 0.98793(19) 0.0731(11) Uani 1 1 d .
C43 C 0.97853(14) 0.2132(2) 0.92244(19) 0.0606(8) Uani 1 1 d .
C44 C 0.94626(15) 0.24381(19) 0.83741(17) 0.0578(8) Uani 1 1 d .
N1 N 1.09732(12) 0.35638(16) 0.94749(15) 0.0585(6) Uani 1 1 d .
N2 N 1.14569(11) 0.23104(14) 0.90574(14) 0.0520(6) Uani 1 1 d .
O1 O 1.02254(11) 0.27905(19) 0.69046(17) 0.1083(11) Uani 1 1 d .
O2 O 1.0000 0.41984(16) 0.7500 0.0623(8) Uani 1 2 d S
O3 O 1.14977(10) 0.39791(14) 0.80833(14) 0.0738(7) Uani 1 1 d .
O4 O 1.09237(12) 0.48327(18) 0.7211(2) 0.1124(12) Uani 1 1 d .
O5 O 0.88970(16) 0.2369(3) 0.79875(18) 0.1576(19) Uani 1 1 d .
Cd1 Cd 1.079404(10) 0.317513(13) 0.816378(12) 0.05345(8) Uani 1 1 d .

loop_
_atom_site_aniso_label
_atom_site_aniso_U_11
_atom_site_aniso_U_22
_atom_site_aniso_U_33
_atom_site_aniso_U_23
_atom_site_aniso_U_13
_atom_site_aniso_U_12
C1 0.082(3) 0.085(3) 0.077(2) -0.012(2) 0.029(2) 0.006(2)
C2 0.098(3) 0.107(3) 0.099(3) -0.043(3) 0.044(3) -0.001(3)
C3 0.082(3) 0.140(4) 0.063(2) -0.038(3) 0.029(2) -0.015(3)
C4 0.064(2) 0.112(3) 0.0471(17) -0.0138(19) 0.0218(16) -0.015(2)
C5 0.079(3) 0.159(4) 0.0362(17) 0.000(2) 0.0134(17) -0.007(3)
C6 0.075(3) 0.130(4) 0.050(2) 0.022(2) 0.0116(19) -0.001(3)
C7 0.0461(15) 0.083(2) 0.0368(13) -0.0068(14) 0.0153(12) -0.0160(15)
C8 0.0421(14) 0.0650(19) 0.0377(13) 0.0014(12) 0.0110(11) -0.0146(13)
C9 0.0538(18) 0.084(3) 0.0485(16) 0.0121(16) 0.0103(14) -0.0105(16)
C10 0.068(2) 0.075(3) 0.081(3) 0.019(2) 0.011(2) 0.0006(19)
C11 0.067(2) 0.069(2) 0.091(3) -0.010(2) 0.013(2) -0.0026(18)
C12 0.0568(18) 0.072(2) 0.0584(18) -0.0093(16) 0.0134(15) -0.0035(16)
C13 0.0505(16) 0.070(2) 0.0494(16) 0.0154(15) 0.0154(13) -0.0097(15)
C14 0.0492(17) 0.081(2) 0.0535(17) 0.0123(16) 0.0169(14) -0.0117(16)
C15 0.0619(19) 0.077(2) 0.0495(16) 0.0115(16) 0.0208(15) -0.0094(16)
C16 0.0634(19) 0.066(2) 0.0668(19) 0.0138(17) 0.0287(16) -0.0072(16)
C17 0.064(2) 0.069(2) 0.071(2) 0.0133(17) 0.0273(17) -0.0134(17)
C18 0.167(6) 0.110(4) 0.175(6) -0.048(4) 0.119(5) -0.037(4)
C20 0.169(6) 0.097(4) 0.149(5) -0.045(3) 0.097(5) -0.048(4)
C21 0.103(3) 0.081(3) 0.109(3) -0.006(3) 0.046(3) -0.037(3)
C22 0.0547(19) 0.080(2) 0.075(2) 0.0173(19) 0.0238(17) -0.0176(17)
C23 0.0592(19) 0.091(3) 0.066(2) 0.0190(19) 0.0311(17) -0.0064(18)
C24 0.099(3) 0.116(4) 0.070(2) -0.008(2) 0.043(2) -0.027(3)
C25 0.166(6) 0.138(5) 0.110(4) -0.041(3) 0.085(4) -0.046(4)
C26 0.095(3) 0.125(4) 0.110(4) 0.003(3) 0.067(3) -0.016(3)
C27 0.158(6) 0.158(6) 0.141(5) -0.025(4) 0.111(5) -0.022(5)
C29 0.103(3) 0.097(3) 0.125(4) -0.012(3) 0.074(3) -0.021(3)
C30 0.105(4) 0.111(4) 0.209(7) 0.023(4) 0.106(5) 0.010(3)
C31 0.103(4) 0.125(6) 0.285(12) 0.092(7) 0.110(7) 0.040(4)
C32 0.074(3) 0.156(7) 0.219(9) 0.118(6) 0.044(5) 0.024(4)
C33 0.056(2) 0.119(4) 0.116(4) 0.060(3) 0.020(2) -0.008(2)
C34 0.0467(18) 0.096(3) 0.084(3) 0.027(2) 0.0255(17) -0.0102(18)
C35 0.070(2) 0.088(3) 0.137(4) 0.026(3) 0.059(3) 0.004(2)
C36 0.094(3) 0.171(6) 0.072(3) 0.057(4) 0.001(3) -0.030(4)
C37 0.100(3) 0.134(4) 0.052(2) 0.023(3) 0.016(2) -0.035(3)
C38 0.176(7) 0.202(8) 0.043(2) 0.000(4) 0.035(3) -0.054(6)
C39 0.223(9) 0.214(9) 0.079(4) -0.041(5) 0.082(5) -0.081(7)
C40 0.147(5) 0.136(4) 0.100(4) -0.031(3) 0.070(4) -0.035(4)
C41 0.101(3) 0.100(3) 0.064(2) -0.003(2) 0.037(2) -0.017(3)
C42 0.070(2) 0.101(3) 0.0423(16) 0.0079(17) 0.0159(15) -0.032(2)
C43 0.0477(16) 0.077(2) 0.0521(17) 0.0164(16) 0.0152(13) -0.0163(15)
C44 0.0569(18) 0.073(2) 0.0415(14) 0.0030(14) 0.0174(13) -0.0135(15)
N1 0.0551(15) 0.0684(17) 0.0510(14) -0.0085(13) 0.0204(12) -0.0056(13)
N2 0.0504(13) 0.0591(15) 0.0422(12) -0.0036(11) 0.0142(10) -0.0103(11)
O1 0.0536(14) 0.161(3) 0.0901(19) -0.0766(19) 0.0085(13) 0.0230(16)
O2 0.0525(17) 0.0527(17) 0.079(2) 0.000 0.0238(15) 0.000
O3 0.0479(12) 0.0856(17) 0.0783(15) 0.0312(13) 0.0157(11) -0.0125(11)
O4 0.0497(14) 0.139(3) 0.126(2) 0.079(2) 0.0124(15) -0.0096(15)
O5 0.092(2) 0.259(5) 0.0727(19) 0.069(2) -0.0174(17) -0.078(3)
Cd1 0.04507(12) 0.07187(16) 0.03989(11) 0.00601(10) 0.01360(8) -0.00785(10)

loop_
_atom_type_symbol
_atom_type_description
_atom_type_scat_dispersion_real
_atom_type_scat_dispersion_imag
_atom_type_scat_source
C C 0.0033 0.0016 'International Tables Vol C Tables 4.2.6.8 and 6.1.1.4'
H H 0.0000 0.0000 'International Tables Vol C Tables 4.2.6.8 and 6.1.1.4'
N N 0.0061 0.0033 'International Tables Vol C Tables 4.2.6.8 and 6.1.1.4'
O O 0.0106 0.0060 'International Tables Vol C Tables 4.2.6.8 and 6.1.1.4'
Cd Cd -0.8075 1.2024 'International Tables Vol C Tables 4.2.6.8 and 6.1.1.4'

loop_
_geom_angle_atom_site_label_1
_geom_angle_atom_site_label_2
_geom_angle_atom_site_label_3
_geom_angle
_geom_angle_site_symmetry_1
_geom_angle_site_symmetry_3
N1 C1 C2 123.2(4) . .
C3 C2 C1 118.9(4) . .
C2 C3 C4 120.3(4) . .
C3 C4 C7 116.9(4) . .
C3 C4 C5 123.7(4) . .
C7 C4 C5 119.5(4) . .
C6 C5 C4 121.2(3) . .
C5 C6 C9 121.7(4) . .
N1 C7 C4 122.3(3) . .
N1 C7 C8 118.6(2) . .
C4 C7 C8 119.1(3) . .
N2 C8 C9 121.4(3) . .
N2 C8 C7 118.8(3) . .
C9 C8 C7 119.7(3) . .
C10 C9 C8 117.7(3) . .
C10 C9 C6 123.5(4) . .
C8 C9 C6 118.8(4) . .
C11 C10 C9 120.0(3) . .
C10 C11 C12 119.1(4) . .
N2 C12 C11 123.1(3) . .
C15 C13 C16 120.7(3) . .
C15 C13 C14 120.1(3) . .
C16 C13 C14 119.1(3) . .
O4 C14 O3 126.2(3) . .
O4 C14 C13 119.0(3) . .
O3 C14 C13 114.8(3) . .
C13 C15 C24 123.2(3) . .
C13 C15 C23 119.4(3) . .
C24 C15 C23 117.3(3) . .
C13 C16 C29 123.4(3) . .
C13 C16 C17 119.7(3) . .
C29 C16 C17 116.9(4) . .
C22 C17 C21 122.9(3) . .
C22 C17 C16 118.6(3) . .
C21 C17 C16 118.5(4) . .
C29 C18 C20 120.8(5) . .
C21 C20 C18 120.7(5) . .
C20 C21 C17 121.4(4) . .
C23 C22 C17 122.3(3) . .
C22 C23 C26 121.8(4) . .
C22 C23 C15 119.3(3) . .
C26 C23 C15 118.9(4) . .
C25 C24 C15 121.5(4) . .
C24 C25 C27 120.4(5) . .
C27 C26 C23 121.2(5) . .
C26 C27 C25 120.6(5) . .
C18 C29 C16 121.6(4) . .
C35 C30 C31 120.3(7) . .
C32 C31 C30 118.9(7) . .
C31 C32 C33 124.3(7) . .
C36 C33 C32 125.3(6) . .
C36 C33 C34 118.2(5) . .
C32 C33 C34 116.5(6) . .
C43 C34 C35 123.4(4) . .
C43 C34 C33 118.5(4) . .
C35 C34 C33 118.2(4) . .
C30 C35 C34 121.8(5) . .
C37 C36 C33 123.2(4) . .
C36 C37 C42 119.9(5) . .
C36 C37 C38 121.8(5) . .
C42 C37 C38 118.3(6) . .
C39 C38 C37 120.9(6) . .
C38 C39 C40 122.1(6) . .
C41 C40 C39 118.8(6) . .
C40 C41 C42 121.8(5) . .
C43 C42 C41 123.7(3) . .
C43 C42 C37 118.3(4) . .
C41 C42 C37 118.0(4) . .
C34 C43 C42 121.9(3) . .
C34 C43 C44 118.7(3) . .
C42 C43 C44 119.4(3) . .
O5 C44 O1 119.7(3) . 2_756
O5 C44 C43 121.3(3) . .
O1 C44 C43 118.9(3) 2_756 .
C1 N1 C7 118.4(3) . .
C1 N1 Cd1 126.9(2) . .
C7 N1 Cd1 114.7(2) . .
C12 N2 C8 118.6(3) . .
C12 N2 Cd1 126.0(2) . .
C8 N2 Cd1 115.3(2) . .
C44 O1 Cd1 112.7(2) 2_756 .
C44 O1 Cd1 149.5(2) 2_756 2_756
Cd1 O1 Cd1 96.92(9) . 2_756
Cd1 O2 Cd1 86.56(9) 2_756 .
C14 O3 Cd1 131.6(2) . .
O3 Cd1 O1 106.12(12) . .
O3 Cd1 N2 101.03(8) . .
O1 Cd1 N2 116.92(10) . .
O3 Cd1 N1 92.18(9) . .
O1 Cd1 N1 156.47(10) . .
N2 Cd1 N1 72.44(9) . .
O3 Cd1 O1 155.26(10) . 2_756
O1 Cd1 O1 72.57(14) . 2_756
N2 Cd1 O1 101.33(9) . 2_756
N1 Cd1 O1 84.59(10) . 2_756
O3 Cd1 O2 84.33(7) . .
O1 Cd1 O2 74.25(8) . .
N2 Cd1 O2 164.95(6) . .
N1 Cd1 O2 93.44(7) . .
O1 Cd1 O2 71.44(8) 2_756 .
O3 Cd1 Cd1 123.20(6) . 2_756
O1 Cd1 Cd1 43.45(6) . 2_756
N2 Cd1 Cd1 134.04(6) . 2_756
N1 Cd1 Cd1 113.86(6) . 2_756
O1 Cd1 Cd1 39.63(6) 2_756 2_756
O2 Cd1 Cd1 46.72(5) . 2_756

loop_
_geom_bond_atom_site_label_1
_geom_bond_atom_site_label_2
_geom_bond_distance
_geom_bond_site_symmetry_2
C1 N1 1.309(4) .
C1 C2 1.402(6) .
C2 C3 1.343(6) .
C3 C4 1.404(6) .
C4 C7 1.409(4) .
C4 C5 1.429(6) .
C5 C6 1.321(6) .
C6 C9 1.432(5) .
C7 N1 1.355(4) .
C7 C8 1.430(4) .
C8 N2 1.361(3) .
C8 C9 1.409(4) .
C9 C10 1.397(5) .
C10 C11 1.351(5) .
C11 C12 1.390(5) .
C12 N2 1.315(4) .
C13 C15 1.385(5) .
C13 C16 1.397(5) .
C13 C14 1.520(4) .
C14 O4 1.224(4) .
C14 O3 1.244(4) .
C15 C24 1.416(5) .
C15 C23 1.436(4) .
C16 C29 1.422(5) .
C16 C17 1.435(4) .
C17 C22 1.381(5) .
C17 C21 1.427(6) .
C18 C29 1.348(6) .
C18 C20 1.391(7) .
C20 C21 1.327(7) .
C22 C23 1.375(5) .
C23 C26 1.417(6) .
C24 C25 1.344(6) .
C25 C27 1.414(7) .
C26 C27 1.326(7) .
C30 C35 1.366(6) .
C30 C31 1.431(10) .
C31 C32 1.329(10) .
C32 C33 1.431(8) .
C33 C36 1.394(8) .
C33 C34 1.456(6) .
C34 C43 1.389(5) .
C34 C35 1.417(6) .
C36 C37 1.350(8) .
C37 C42 1.436(5) .
C37 C38 1.437(8) .
C38 C39 1.313(10) .
C39 C40 1.423(9) .
C40 C41 1.364(6) .
C41 C42 1.412(6) .
C42 C43 1.409(5) .
C43 C44 1.505(4) .
C44 O5 1.202(4) .
C44 O1 1.203(4) 2_756
N1 Cd1 2.327(2) .
N2 Cd1 2.301(2) .
O1 C44 1.203(4) 2_756
O1 Cd1 2.213(2) .
O1 Cd1 2.387(2) 2_756
O2 Cd1 2.513(2) 2_756
O2 Cd1 2.513(2) .
O3 Cd1 2.206(2) .
Cd1 O1 2.387(2) 2_756
Cd1 Cd1 3.4449(4) 2_756
